data_7021057
loop_
_publ_author_name
'Dom\'inguez-Mart\'in, Alicia'
'Choquesillo-Lazarte, Duane'
'Dobado, Jose A.'
'Vidal, Isaac'
'Lezama, Luis'
'Gonz\'alez-P\'erez, Josefa Mar\'ia'
'Casti\~neiras, Alfonso'
'Nicl\'os-Guti\'errez, Juan'

_publ_section_title
;
 From 7-azaindole to adenine: molecular recognition aspects on
 mixed-ligand Cu(ii) complexes with deaza-adenine ligands.
;
_journal_issue 17
_journal_name_full 'Dalton transactions (Cambridge, England : 2003)'
_journal_page_first 6119
_journal_page_last 6130
_journal_paper_doi 10.1039/c2dt32191b
_journal_volume 42
_journal_year 2013
_chemical_formula_moiety 'C36 H32 Cu2 F2 N6 O8, 2(H2 O)'
_chemical_formula_sum 'C36 H36 Cu2 F2 N6 O10'
_chemical_formula_weight 877.79
_chemical_name_systematic
;
?
;
_space_group_IT_number 15
_symmetry_cell_setting monoclinic
_symmetry_space_group_name_Hall '-C 2yc'
_symmetry_space_group_name_H-M 'C 1 2/c 1'
_atom_sites_solution_hydrogens geom
_atom_sites_solution_primary direct
_atom_sites_solution_secondary difmap
_audit_creation_method SHELXL-97
_cell_angle_alpha 90.00
_cell_angle_beta 111.42(3)
_cell_angle_gamma 90.00
_cell_formula_units_Z 8
_cell_length_a 37.308(8)
_cell_length_b 8.0550(16)
_cell_length_c 25.933(5)
_cell_measurement_temperature 100(2)
_cell_volume 7255(3)
_computing_cell_refinement 'HKL2000 (Otwinowski & Minor, 1997)'
_computing_data_collection 'MxCube (ESRF, 2006)'
_computing_data_reduction 'HKL2000 (Otwinowski & Minor, 1997)'
_computing_structure_refinement 'SHELXL-97 (Sheldrick, 2008)'
_computing_structure_solution 'SHELXS-97 (Sheldrick, 2008)'
_diffrn_ambient_temperature 100(2)
_diffrn_detector 'CCD plate'
_diffrn_detector_area_resol_mean 9.6
_diffrn_measured_fraction_theta_full 0.967
_diffrn_measured_fraction_theta_max 0.967
_diffrn_measurement_device_type 'Single-axis HUBER diffractometer'
_diffrn_measurement_method 'CCD rotation images, thick slices'
_diffrn_radiation_detector 'ADSC Q210r CCD (binned mode)'
_diffrn_radiation_monochromator 'Si 111'
_diffrn_radiation_probe x-ray
_diffrn_radiation_wavelength 0.7380
_diffrn_reflns_av_R_equivalents 0.0000
_diffrn_reflns_av_sigmaI/netI 0.0418
_diffrn_reflns_limit_h_max 47
_diffrn_reflns_limit_h_min 0
_diffrn_reflns_limit_k_max 9
_diffrn_reflns_limit_k_min 0
_diffrn_reflns_limit_l_max 30
_diffrn_reflns_limit_l_min -33
_diffrn_reflns_number 7667
_diffrn_reflns_theta_full 28.14
_diffrn_reflns_theta_max 28.14
_diffrn_reflns_theta_min 2.43
_diffrn_source synchrotron
_diffrn_source_type 'ESRF-CRG BM16'
_exptl_absorpt_coefficient_mu 1.251
_exptl_crystal_density_diffrn 1.607
_exptl_crystal_density_method 'not measured'
_exptl_crystal_F_000 3600
_refine_diff_density_max 1.057
_refine_diff_density_min -1.306
_refine_diff_density_rms 0.094
_refine_ls_extinction_method none
_refine_ls_goodness_of_fit_ref 1.023
_refine_ls_hydrogen_treatment mixed
_refine_ls_matrix_type full
_refine_ls_number_parameters 505
_refine_ls_number_reflns 7667
_refine_ls_number_restraints 0
_refine_ls_restrained_S_all 1.023
_refine_ls_R_factor_all 0.0564
_refine_ls_R_factor_gt 0.0432
_refine_ls_shift/su_max 0.002
_refine_ls_shift/su_mean 0.000
_refine_ls_structure_factor_coef Fsqd
_refine_ls_weighting_details 'calc w=1/[\s^2^(Fo^2^)+(0.0657P)^2^+13.6398P] where P=(Fo^2^+2Fc^2^)/3'
_refine_ls_weighting_scheme calc
_refine_ls_wR_factor_gt 0.1133
_refine_ls_wR_factor_ref 0.1209
_reflns_number_gt 6108
_reflns_number_total 7667
_reflns_threshold_expression >2sigma(I)
_cod_data_source_file c2dt32191b.txt
_cod_data_source_block C554_Comp.2
_cod_depositor_comments
;
The following automatic conversions were performed:

'_symmetry_cell_setting' value 'Monoclinic' changed to 'monoclinic'
according to /home/saulius/struct/CIF-dictionaries/cif_core.dic
dictionary named 'cif_core.dic' version 2.4.2 from 2011-04-26.

Automatic conversion script
Id: cif_fix_values 1891 2012-01-12 08:04:46Z andrius 
;
_cod_original_sg_symbol_H-M C2/c
_cod_database_code 7021057

loop_
_space_group_symop_id
_space_group_symop_operation_xyz
1 'x, y, z'
2 '-x, y, -z+1/2'
3 'x+1/2, y+1/2, z'
4 '-x+1/2, y+1/2, -z+1/2'
5 '-x, -y, -z'
6 'x, -y, z-1/2'
7 '-x+1/2, -y+1/2, -z'
8 'x+1/2, -y+1/2, z-1/2'

loop_
_atom_site_label
_atom_site_type_symbol
_atom_site_fract_x
_atom_site_fract_y
_atom_site_fract_z
_atom_site_U_iso_or_equiv
_atom_site_adp_type
_atom_site_occupancy
_atom_site_symmetry_multiplicity
_atom_site_calc_flag
_atom_site_refinement_flags
Cu1 Cu 0.609909(9) 0.49700(4) 0.753185(12) 0.01535(10) Uani 1 1 d .
Cu2 Cu 0.612736(9) 0.99224(4) 0.869901(12) 0.01462(10) Uani 1 1 d .
N10 N 0.56445(6) 0.5856(3) 0.68970(8) 0.0183(5) Uani 1 1 d .
C11 C 0.54374(7) 0.6868(3) 0.71754(10) 0.0211(6) Uani 1 1 d .
H11a H 0.5262 0.6152 0.7286 0.025 Uiso 1 1 calc R
H11b H 0.5281 0.7726 0.6918 0.025 Uiso 1 1 calc R
C12 C 0.57296(7) 0.7697(3) 0.76884(10) 0.0188(5) Uani 1 1 d .
O2 O 0.50324(7) 0.8703(5) 0.03557(10) 0.0755(11) Uani 1 1 d .
O11 O 0.60622(5) 0.7034(2) 0.78902(7) 0.0197(4) Uani 1 1 d .
O12 O 0.56315(6) 0.8930(2) 0.78884(7) 0.0244(4) Uani 1 1 d .
C21 C 0.54394(8) 0.4345(3) 0.66119(11) 0.0214(6) Uani 1 1 d .
H21a H 0.5309 0.4580 0.6212 0.026 Uiso 1 1 calc R
H21b H 0.5240 0.4040 0.6763 0.026 Uiso 1 1 calc R
C22 C 0.57167(8) 0.2891(3) 0.66873(10) 0.0205(6) Uani 1 1 d .
O21 O 0.60477(5) 0.3011(2) 0.70793(7) 0.0197(4) Uani 1 1 d .
O22 O 0.56057(6) 0.1650(3) 0.63920(8) 0.0295(5) Uani 1 1 d .
C31 C 0.57571(9) 0.6971(3) 0.65174(11) 0.0243(6) Uani 1 1 d .
H31a H 0.5523 0.7268 0.6198 0.029 Uiso 1 1 calc R
H31b H 0.5866 0.8010 0.6718 0.029 Uiso 1 1 calc R
C32 C 0.60440(8) 0.6226(3) 0.63056(10) 0.0223(6) Uani 1 1 d .
C33 C 0.59279(8) 0.5498(4) 0.57825(11) 0.0232(6) Uani 1 1 d .
H33 H 0.5661 0.5421 0.5565 0.028 Uiso 1 1 calc R
C34 C 0.61958(9) 0.4884(4) 0.55748(12) 0.0270(7) Uani 1 1 d .
H34 H 0.6117 0.4377 0.5220 0.032 Uiso 1 1 calc R
C35 C 0.65790(9) 0.5034(4) 0.58994(12) 0.0312(7) Uani 1 1 d .
F35 F 0.68456(5) 0.4483(3) 0.56942(7) 0.0476(5) Uani 1 1 d .
C36 C 0.67079(9) 0.5716(5) 0.64188(12) 0.0364(8) Uani 1 1 d .
H36 H 0.6975 0.5778 0.6634 0.044 Uiso 1 1 calc R
C37 C 0.64364(9) 0.6311(4) 0.66211(11) 0.0303(7) Uani 1 1 d .
H37 H 0.6519 0.6785 0.6981 0.036 Uiso 1 1 calc R
C5 C 0.70717(8) 0.3821(3) 0.89969(10) 0.0205(5) Uani 1 1 d .
C3 C 0.73287(8) 0.3076(3) 0.87925(11) 0.0232(6) Uani 1 1 d .
H3 H 0.7559 0.2568 0.9033 0.028 Uiso 1 1 calc R
C4 C 0.72371(8) 0.3103(3) 0.82260(11) 0.0229(6) Uani 1 1 d .
H4 H 0.7414 0.2661 0.8075 0.027 Uiso 1 1 calc R
C7 C 0.68910(8) 0.3766(3) 0.78757(11) 0.0210(6) Uani 1 1 d .
H7 H 0.6835 0.3728 0.7488 0.025 Uiso 1 1 calc R
N3 N 0.66309(6) 0.4460(3) 0.80569(8) 0.0163(4) Uani 1 1 d .
C8 C 0.67306(7) 0.4516(3) 0.86089(10) 0.0161(5) Uani 1 1 d .
N9 N 0.65209(7) 0.5192(3) 0.88860(9) 0.0185(5) Uani 1 1 d .
H9 H 0.6316 0.5883 0.8758 0.022 Uiso 1 1 d R
C9 C 0.67207(9) 0.4964(3) 0.94427(11) 0.0235(6) Uani 1 1 d .
H9a H 0.6637 0.5343 0.9727 0.028 Uiso 1 1 calc R
C15 C 0.70537(9) 0.4126(4) 0.95322(11) 0.0267(6) Uani 1 1 d .
H15 H 0.7238 0.3804 0.9880 0.032 Uiso 1 1 calc R
N10A N 0.56973(6) 1.0815(3) 0.89125(9) 0.0177(5) Uani 1 1 d .
C21A C 0.54936(7) 0.9304(3) 0.89857(11) 0.0202(5) Uani 1 1 d .
H21c H 0.5278 0.9055 0.8635 0.024 Uiso 1 1 calc R
H21d H 0.5384 0.9513 0.9274 0.024 Uiso 1 1 calc R
C22A C 0.57625(8) 0.7812(3) 0.91532(10) 0.0202(5) Uani 1 1 d .
O21A O 0.60877(5) 0.7934(2) 0.90921(7) 0.0178(4) Uani 1 1 d .
O22A O 0.56543(6) 0.6543(2) 0.93219(8) 0.0289(5) Uani 1 1 d .
C11A C 0.54777(7) 1.1897(3) 0.84419(11) 0.0212(6) Uani 1 1 d .
H11c H 0.5345 1.2777 0.8571 0.025 Uiso 1 1 calc R
H11d H 0.5280 1.1234 0.8156 0.025 Uiso 1 1 calc R
C12A C 0.57509(8) 0.2687(3) 0.81919(10) 0.0206(5) Uani 1 1 d .
O12A O 0.56429(6) 0.3915(2) 0.78911(8) 0.0249(4) Uani 1 1 d .
O11A O 0.60794(5) 1.1996(2) 0.83050(7) 0.0186(4) Uani 1 1 d .
C31A C 0.58389(8) 1.1866(3) 0.94236(11) 0.0226(6) Uani 1 1 d .
H31c H 0.5615 1.2265 0.9506 0.027 Uiso 1 1 calc R
H31d H 0.5972 1.2851 0.9350 0.027 Uiso 1 1 calc R
C32A C 0.61103(8) 1.0979(3) 0.99257(11) 0.0210(6) Uani 1 1 d .
C37A C 0.65018(8) 1.0858(4) 1.00205(12) 0.0261(6) Uani 1 1 d .
H37A H 0.6599 1.1338 0.9763 0.031 Uiso 1 1 calc R
C36A C 0.67515(9) 1.0051(4) 1.04819(13) 0.0281(7) Uani 1 1 d .
H36A H 0.7018 0.9961 1.0545 0.034 Uiso 1 1 calc R
C35A C 0.66002(8) 0.9378(4) 1.08483(11) 0.0278(6) Uani 1 1 d .
F35A F 0.68469(5) 0.8615(3) 1.13113(7) 0.0407(5) Uani 1 1 d .
C34A C 0.62191(8) 0.9468(4) 1.07740(11) 0.0253(6) Uani 1 1 d .
H34A H 0.6126 0.8990 1.1036 0.030 Uiso 1 1 calc R
C33A C 0.59722(8) 1.0273(4) 1.03079(11) 0.0224(6) Uani 1 1 d .
H33A H 0.5706 1.0345 1.0248 0.027 Uiso 1 1 calc R
C5A C 0.70613(8) 0.8929(3) 0.81578(11) 0.0213(6) Uani 1 1 d .
C6A C 0.73370(8) 0.8194(4) 0.86158(12) 0.0259(6) Uani 1 1 d .
H6A H 0.7568 0.7758 0.8595 0.031 Uiso 1 1 calc R
O1 O 0.50524(8) 0.3771(5) 0.46847(10) 0.0719(10) Uani 1 1 d .
C1A C 0.72666(8) 0.8114(4) 0.91007(12) 0.0260(6) Uani 1 1 d .
H1A H 0.7454 0.7650 0.9424 0.031 Uiso 1 1 calc R
C2A C 0.69217(7) 0.8709(3) 0.91191(11) 0.0206(5) Uani 1 1 d .
H2A H 0.6879 0.8614 0.9457 0.025 Uiso 1 1 calc R
N3A N 0.66449(6) 0.9414(3) 0.86838(8) 0.0153(4) Uani 1 1 d .
C4A C 0.67242(7) 0.9546(3) 0.82200(10) 0.0161(5) Uani 1 1 d .
N9A N 0.64966(7) 1.0241(3) 0.77364(9) 0.0191(5) Uani 1 1 d .
H9Aa H 0.6285 1.0885 0.7693 0.023 Uiso 1 1 d R
C8A C 0.66840(9) 1.0107(3) 0.73645(12) 0.0249(6) Uani 1 1 d .
H8A H 0.6588 1.0521 0.6996 0.030 Uiso 1 1 calc R
C7A C 0.70233(9) 0.9307(4) 0.76002(12) 0.0278(6) Uani 1 1 d .
H7A H 0.7202 0.9045 0.7429 0.033 Uiso 1 1 calc R

loop_
_atom_site_aniso_label
_atom_site_aniso_U_11
_atom_site_aniso_U_22
_atom_site_aniso_U_33
_atom_site_aniso_U_23
_atom_site_aniso_U_13
_atom_site_aniso_U_12
Cu1 0.01948(18) 0.0146(2) 0.01055(16) -0.00017(11) 0.00374(13) 0.00008(11)
Cu2 0.01793(17) 0.01370(19) 0.01539(17) 0.00229(11) 0.00982(13) 0.00146(11)
N10 0.0255(11) 0.0158(12) 0.0112(10) 0.0003(8) 0.0038(8) -0.0020(9)
C11 0.0250(14) 0.0213(15) 0.0192(13) -0.0022(11) 0.0112(11) -0.0029(11)
C11 0.0223(13) 0.0214(15) 0.0164(12) -0.0002(10) 0.0034(10) 0.0043(11)
C12 0.0265(14) 0.0169(14) 0.0128(11) 0.0027(10) 0.0068(10) 0.0002(10)
C12 0.0291(15) 0.0252(15) 0.0125(12) 0.0031(11) 0.0041(11) -0.0028(12)
O2 0.0386(15) 0.162(3) 0.0280(13) 0.0181(17) 0.0152(11) 0.0387(18)
O11 0.0233(9) 0.0205(10) 0.0136(8) -0.0026(7) 0.0046(7) -0.0014(7)
O12 0.0326(11) 0.0206(11) 0.0187(9) -0.0015(8) 0.0078(8) 0.0048(8)
C21 0.0236(13) 0.0195(15) 0.0151(12) -0.0001(10) 0.0001(10) -0.0034(11)
C21 0.0195(13) 0.0193(15) 0.0266(14) 0.0009(11) 0.0035(11) -0.0009(11)
C22 0.0343(16) 0.0260(17) 0.0143(12) 0.0038(11) 0.0026(11) -0.0002(12)
C22 0.0317(14) 0.0162(14) 0.0156(12) 0.0001(10) 0.0110(11) -0.0035(11)
O21 0.0245(9) 0.0186(10) 0.0147(8) 0.0001(7) 0.0054(7) 0.0001(7)
O22 0.0379(12) 0.0219(11) 0.0257(10) -0.0090(8) 0.0082(9) -0.0055(9)
C31 0.0410(16) 0.0153(14) 0.0153(12) 0.0050(10) 0.0090(11) -0.0002(12)
C32 0.0363(15) 0.0157(14) 0.0130(12) 0.0047(10) 0.0067(11) -0.0054(11)
C34 0.0344(16) 0.0320(18) 0.0137(13) 0.0035(11) 0.0078(11) -0.0011(12)
C35 0.0343(17) 0.044(2) 0.0192(14) 0.0129(12) 0.0145(13) -0.0001(13)
F35 0.0344(10) 0.0894(16) 0.0233(9) 0.0185(10) 0.0159(8) 0.0098(10)
C36 0.0277(15) 0.060(2) 0.0187(14) 0.0116(14) 0.0049(12) -0.0148(15)
C37 0.0398(17) 0.0349(18) 0.0131(12) 0.0019(11) 0.0059(12) -0.0166(13)
C5 0.0251(14) 0.0160(14) 0.0176(12) 0.0016(10) 0.0046(10) -0.0018(10)
C4 0.0210(13) 0.0219(15) 0.0287(14) -0.0018(11) 0.0125(11) -0.0007(11)
N3 0.0194(11) 0.0159(11) 0.0141(10) 0.0002(8) 0.0065(8) -0.0003(8)
C8 0.0210(13) 0.0132(13) 0.0134(11) -0.0005(9) 0.0055(10) -0.0017(10)
N9 0.0254(12) 0.0162(12) 0.0145(10) -0.0008(8) 0.0079(9) 0.0031(9)
C9 0.0374(16) 0.0213(16) 0.0121(12) 0.0005(10) 0.0095(11) -0.0012(11)
N10A 0.0218(11) 0.0171(12) 0.0176(10) 0.0029(9) 0.0113(9) 0.0024(9)
C21A 0.0222(13) 0.0206(15) 0.0216(13) 0.0027(11) 0.0125(11) -0.0016(11)
C22A 0.0265(14) 0.0210(15) 0.0150(12) -0.0006(10) 0.0100(10) -0.0017(11)
O21A 0.0234(9) 0.0165(10) 0.0161(8) 0.0016(7) 0.0102(7) 0.0019(7)
O22A 0.0367(12) 0.0217(11) 0.0344(11) 0.0099(9) 0.0202(9) -0.0024(8)
C11A 0.0217(13) 0.0208(15) 0.0240(13) 0.0067(11) 0.0120(11) 0.0069(11)
C12A 0.0280(14) 0.0185(15) 0.0169(12) 0.0008(10) 0.0102(10) 0.0002(11)
O12A 0.0312(11) 0.0213(11) 0.0253(10) 0.0088(8) 0.0141(8) 0.0055(8)
O11A 0.0224(9) 0.0179(10) 0.0192(9) 0.0026(7) 0.0117(7) 0.0011(7)
C31A 0.0358(15) 0.0154(14) 0.0237(14) -0.0026(11) 0.0193(12) 0.0020(11)
C32A 0.0300(14) 0.0170(14) 0.0194(12) -0.0073(10) 0.0131(11) -0.0024(11)
C37A 0.0317(15) 0.0264(17) 0.0263(14) -0.0116(12) 0.0177(12) -0.0087(12)
C36A 0.0212(14) 0.0373(19) 0.0269(15) -0.0140(12) 0.0100(12) -0.0044(12)
C35A 0.0283(15) 0.0368(18) 0.0168(13) -0.0087(12) 0.0063(11) 0.0056(13)
F35A 0.0335(10) 0.0679(14) 0.0174(8) -0.0034(8) 0.0054(7) 0.0191(9)
C34A 0.0302(15) 0.0325(16) 0.0158(13) -0.0033(12) 0.0116(11) 0.0022(12)
C33A 0.0230(14) 0.0271(16) 0.0205(13) -0.0045(11) 0.0121(11) 0.0016(11)
C5A 0.0245(13) 0.0190(14) 0.0261(14) -0.0052(11) 0.0159(11) -0.0032(11)
C6A 0.0195(13) 0.0241(16) 0.0362(16) -0.0047(12) 0.0128(12) 0.0018(11)
O1 0.0381(14) 0.148(3) 0.0286(13) 0.0024(17) 0.0113(11) 0.0299(17)
C1A 0.0213(13) 0.0257(16) 0.0285(15) 0.0004(12) 0.0061(11) 0.0026(11)
C2A 0.0231(13) 0.0199(15) 0.0183(13) -0.0002(10) 0.0069(10) -0.0010(10)
N3A 0.0176(10) 0.0151(11) 0.0151(10) 0.0002(8) 0.0084(8) -0.0001(8)
C4A 0.0216(13) 0.0133(13) 0.0169(12) -0.0013(10) 0.0114(10) -0.0020(10)
N9A 0.0244(12) 0.0192(12) 0.0175(11) 0.0020(9) 0.0122(9) 0.0019(9)
C8A 0.0372(17) 0.0246(16) 0.0196(13) -0.0038(11) 0.0186(12) -0.0055(12)
C7A 0.0360(16) 0.0296(17) 0.0278(15) -0.0074(12) 0.0235(13) -0.0030(13)

loop_
_atom_type_symbol
_atom_type_description
_atom_type_scat_dispersion_real
_atom_type_scat_dispersion_imag
_atom_type_scat_source
C C 0.0033 0.0016 'International Tables Vol C Tables 4.2.6.8 and 6.1.1.4'
H H 0.0000 0.0000 'International Tables Vol C Tables 4.2.6.8 and 6.1.1.4'
N N 0.0061 0.0033 'International Tables Vol C Tables 4.2.6.8 and 6.1.1.4'
O O 0.0106 0.0060 'International Tables Vol C Tables 4.2.6.8 and 6.1.1.4'
Cu Cu 0.3201 1.2651 'International Tables Vol C Tables 4.2.6.8 and 6.1.1.4'
F F 0.0171 0.0103 'International Tables Vol C Tables 4.2.6.8 and 6.1.1.4'

loop_
_geom_angle_atom_site_label_1
_geom_angle_atom_site_label_2
_geom_angle_atom_site_label_3
_geom_angle
_geom_angle_site_symmetry_1
_geom_angle_site_symmetry_3
N10 Cu1 O12A 86.40(8) . .
O11 Cu1 N10 84.35(8) . .
O11 Cu1 O21 169.87(7) . .
O11 Cu1 N3 94.40(8) . .
O11 Cu1 O12A 86.10(7) . .
O21 Cu1 N10 85.76(8) . .
O21 Cu1 N3 95.70(8) . .
O21 Cu1 O12A 91.14(7) . .
N3 Cu1 N10 163.91(9) . .
N3 Cu1 O12A 109.56(8) . .
N10A Cu2 O12 85.53(8) . .
O21A Cu2 O12 90.17(7) . .
O21A Cu2 N10A 85.90(8) . .
O21A Cu2 N3A 95.85(8) . .
O11A Cu2 O12 86.06(7) . .
O11A Cu2 N10A 84.69(8) . .
O11A Cu2 O21A 170.11(7) . .
O11A Cu2 N3A 94.04(8) . .
N3A Cu2 O12 111.18(8) . .
N3A Cu2 N10A 163.15(9) . .
C11 N10 Cu1 103.31(15) . .
C11 N10 C21 115.4(2) . .
C11 N10 C31 108.1(2) . .
C21 N10 Cu1 104.09(16) . .
C21 N10 C31 112.4(2) . .
C31 N10 Cu1 113.21(17) . .
N10 C11 H11a 109.8 . .
N10 C11 H11b 109.8 . .
N10 C11 C12 109.3(2) . .
H11a C11 H11b 108.3 . .
C12 C11 H11a 109.8 . .
C12 C11 H11b 109.8 . .
C4 C11 H7 118.3 . .
N3 C11 C4 123.3(2) . .
N3 C11 H7 118.3 . .
O11 C12 C11 116.8(2) . .
O12 C12 C11 119.3(2) . .
O12 C12 O11 123.9(2) . .
C32 C12 H33 119.5 . .
C34 C12 C32 121.1(3) . .
C34 C12 H33 119.5 . .
C12 O11 Cu1 113.12(16) . .
C12 O12 Cu2 112.80(16) . .
N10 C21 H21a 109.4 . .
N10 C21 H21b 109.4 . .
N10 C21 C22 111.3(2) . .
H21a C21 H21b 108.0 . .
C22 C21 H21a 109.4 . .
C22 C21 H21b 109.4 . .
C5 C21 H3 121.2 . .
C4 C21 C5 117.5(2) . .
C4 C21 H3 121.2 . .
O21 C22 C21 117.0(2) . .
O22 C22 C21 118.9(2) . .
O22 C22 O21 124.0(3) . .
C5 C22 H15 126.8 . .
C9 C22 C5 106.4(2) . .
C9 C22 H15 126.8 . .
C22 O21 Cu1 113.26(16) . .
N10 C31 H31a 108.7 . .
N10 C31 H31b 108.7 . .
H31a C31 H31b 107.6 . .
C32 C31 N10 114.2(2) . .
C32 C31 H31a 108.7 . .
C32 C31 H31b 108.7 . .
C12 C32 C31 121.1(3) . .
C12 C32 C37 118.6(3) . .
C37 C32 C31 120.2(2) . .
C12 C34 H34 121.1 . .
C35 C34 C12 117.8(3) . .
C35 C34 H34 121.1 . .
F35 C35 C34 118.5(3) . .
F35 C35 C36 118.1(3) . .
C36 C35 C34 123.5(3) . .
C35 C36 H36 121.0 . .
C35 C36 C37 117.9(3) . .
C37 C36 H36 121.0 . .
C32 C37 H37 119.4 . .
C36 C37 C32 121.1(3) . .
C36 C37 H37 119.4 . .
C21 C5 C22 136.5(3) . .
C21 C5 C8 117.7(2) . .
C8 C5 C22 105.8(2) . .
C11 C4 H4 119.6 . .
C21 C4 C11 120.8(2) . .
C21 C4 H4 119.6 . .
C11 N3 Cu1 120.76(17) . .
C8 N3 Cu1 122.67(17) . .
C8 N3 C11 115.6(2) . .
N3 C8 C5 124.8(2) . .
N3 C8 N9 126.2(2) . .
N9 C8 C5 108.9(2) . .
C8 N9 H9 128.9 . .
C8 N9 C9 107.9(2) . .
C9 N9 H9 121.9 . .
C22 C9 N9 111.0(3) . .
C22 C9 H9a 124.5 . .
N9 C9 H9a 124.5 . .
C21A N10A Cu2 103.86(16) . .
C21A N10A C31A 112.5(2) . .
C11A N10A Cu2 103.93(15) . .
C11A N10A C21A 115.7(2) . .
C11A N10A C31A 107.9(2) . .
C31A N10A Cu2 112.76(16) . .
N10A C21A H21c 109.3 . .
N10A C21A H21d 109.3 . .
N10A C21A C22A 111.7(2) . .
H21c C21A H21d 108.0 . .
C22A C21A H21c 109.3 . .
C22A C21A H21d 109.3 . .
O21A C22A C21A 117.2(2) . .
O22A C22A C21A 119.1(2) . .
O22A C22A O21A 123.6(3) . .
C22A O21A Cu2 112.77(16) . .
N10A C11A H11c 109.7 . .
N10A C11A H11d 109.7 . .
N10A C11A C12A 109.9(2) . 1_565
H11c C11A H11d 108.2 . .
C12A C11A H11c 109.7 1_565 .
C12A C11A H11d 109.7 1_565 .
O12A C12A C11A 119.1(2) . 1_545
O12A C12A O11A 124.0(2) . 1_545
O11A C12A C11A 116.9(2) 1_545 1_545
C12A O12A Cu1 114.81(17) . .
C12A O11A Cu2 113.16(16) 1_565 .
N10A C31A H31c 108.8 . .
N10A C31A H31d 108.8 . .
N10A C31A C32A 113.9(2) . .
H31c C31A H31d 107.7 . .
C32A C31A H31c 108.8 . .
C32A C31A H31d 108.8 . .
C37A C32A C31A 121.1(2) . .
C37A C32A C33A 118.8(3) . .
C33A C32A C31A 120.1(2) . .
C32A C37A H37A 119.4 . .
C36A C37A C32A 121.2(3) . .
C36A C37A H37A 119.4 . .
C37A C36A H36A 121.1 . .
C35A C36A C37A 117.7(3) . .
C35A C36A H36A 121.1 . .
F35A C35A C36A 117.9(3) . .
F35A C35A C34A 118.8(3) . .
C34A C35A C36A 123.3(3) . .
C35A C34A H34A 120.8 . .
C35A C34A C33A 118.3(3) . .
C33A C34A H34A 120.8 . .
C32A C33A H33A 119.6 . .
C34A C33A C32A 120.7(3) . .
C34A C33A H33A 119.6 . .
C6A C5A C4A 117.6(2) . .
C6A C5A C7A 136.3(3) . .
C4A C5A C7A 106.0(2) . .
C5A C6A H6A 120.9 . .
C1A C6A C5A 118.2(2) . .
C1A C6A H6A 120.9 . .
C6A C1A H1A 119.9 . .
C6A C1A C2A 120.2(3) . .
C2A C1A H1A 119.9 . .
C1A C2A H2A 118.2 . .
N3A C2A C1A 123.6(2) . .
N3A C2A H2A 118.2 . .
C2A N3A Cu2 121.55(17) . .
C4A N3A Cu2 122.31(17) . .
C4A N3A C2A 115.6(2) . .
N3A C4A C5A 124.7(2) . .
N3A C4A N9A 126.4(2) . .
N9A C4A C5A 108.8(2) . .
C4A N9A H9Aa 124.7 . .
C4A N9A C8A 107.9(2) . .
C8A N9A H9Aa 126.0 . .
N9A C8A H8A 124.8 . .
C7A C8A N9A 110.4(3) . .
C7A C8A H8A 124.8 . .
C5A C7A H7A 126.6 . .
C8A C7A C5A 106.8(2) . .
C8A C7A H7A 126.6 . .

loop_
_geom_bond_atom_site_label_1
_geom_bond_atom_site_label_2
_geom_bond_distance
_geom_bond_site_symmetry_2
Cu1 N10 2.014(2) .
Cu1 O11 1.9338(19) .
Cu1 O21 1.9342(18) .
Cu1 N3 1.997(2) .
Cu1 O12A 2.376(2) .
Cu2 O12 2.375(2) .
Cu2 N10A 2.011(2) .
Cu2 O21A 1.9327(18) .
Cu2 O11A 1.9323(18) .
Cu2 N3A 1.988(2) .
N10 C11 1.480(3) .
N10 C21 1.484(3) .
N10 C31 1.502(3) .
C11 H11a 0.9900 .
C11 H11b 0.9900 .
C11 C12 1.531(4) .
C11 H7 0.9500 .
C11 N3 1.345(3) .
C12 O11 1.275(3) .
C12 O12 1.236(3) .
C12 H33 0.9500 .
C12 C34 1.388(4) .
C21 H21a 0.9900 .
C21 H21b 0.9900 .
C21 C22 1.527(4) .
C21 H3 0.9500 .
C21 C4 1.382(4) .
C22 O21 1.285(3) .
C22 O22 1.235(3) .
C22 H15 0.9500 .
C31 H31a 0.9900 .
C31 H31b 0.9900 .
C31 C32 1.496(4) .
C32 C12 1.393(4) .
C32 C37 1.394(4) .
C34 H34 0.9500 .
C34 C35 1.374(4) .
C35 F35 1.362(4) .
C35 C36 1.369(4) .
C36 H36 0.9500 .
C36 C37 1.386(5) .
C37 H37 0.9500 .
C5 C21 1.390(4) .
C5 C22 1.435(4) .
C5 C8 1.417(4) .
C4 C11 1.386(4) .
C4 H4 0.9500 .
N3 C8 1.342(3) .
C8 N9 1.355(3) .
N9 H9 0.9056 .
N9 C9 1.374(3) .
C9 C22 1.358(4) .
C9 H9a 0.9500 .
N10A C21A 1.483(3) .
N10A C11A 1.480(3) .
N10A C31A 1.497(3) .
C21A H21c 0.9900 .
C21A H21d 0.9900 .
C21A C22A 1.524(4) .
C22A O21A 1.283(3) .
C22A O22A 1.236(3) .
C11A H11c 0.9900 .
C11A H11d 0.9900 .
C11A C12A 1.532(4) 1_565
C12A C11A 1.532(4) 1_545
C12A O12A 1.233(3) .
C12A O11A 1.279(3) 1_545
O11A C12A 1.279(3) 1_565
C31A H31c 0.9900 .
C31A H31d 0.9900 .
C31A C32A 1.506(4) .
C32A C37A 1.393(4) .
C32A C33A 1.394(4) .
C37A H37A 0.9500 .
C37A C36A 1.381(4) .
C36A H36A 0.9500 .
C36A C35A 1.381(4) .
C35A F35A 1.364(3) .
C35A C34A 1.365(4) .
C34A H34A 0.9500 .
C34A C33A 1.384(4) .
C33A H33A 0.9500 .
C5A C6A 1.388(4) .
C5A C4A 1.415(4) .
C5A C7A 1.433(4) .
C6A H6A 0.9500 .
C6A C1A 1.377(4) .
C1A H1A 0.9500 .
C1A C2A 1.390(4) .
C2A H2A 0.9500 .
C2A N3A 1.346(3) .
N3A C4A 1.343(3) .
C4A N9A 1.352(3) .
N9A H9Aa 0.9177 .
N9A C8A 1.387(3) .
C8A H8A 0.9500 .
C8A C7A 1.351(4) .
C7A H7A 0.9500 .

loop_
_geom_hbond_atom_site_label_D
_geom_hbond_atom_site_label_H
_geom_hbond_atom_site_label_A
_geom_hbond_distance_DH
_geom_hbond_distance_HA
_geom_hbond_distance_DA
_geom_hbond_angle_DHA
_geom_hbond_site_symmetry_A
N9 H9 O11 0.91 2.30 2.928(3) 126.7 .
N9 H9 O21A 0.91 2.18 2.900(3) 136.2 .
N9A H9Aa O21 0.92 2.28 2.933(3) 127.4 1_565
N9A H9Aa O11A 0.92 2.19 2.876(3) 130.9 .
